data_2211819
loop_
_publ_author_name
'Shang, Run-Ling'
'Liu, Fu-Ying'
'Du, Lin'
'Li, Xiu-Bing'
'Sun, Bai-Wang'

_publ_section_title Diaquabis(5-methylpyrazine-2-carboxylato-\k^2^<i>N</i>^1^,<i>O</i>)nickel(II)
_journal_coeditor_code GK2045
_journal_issue 1
_journal_name_full 'Acta Crystallographica Section E'
_journal_page_first m190
_journal_page_last m192
_journal_paper_doi 10.1107/S1600536806053116
_journal_volume 63
_journal_year 2007
_chemical_formula_iupac '[Ni (C6 H5 N2 O2)2 (H2 O)2]'
_chemical_formula_moiety 'C12 H14 N4 Ni O6'
_chemical_formula_sum 'C12 H14 N4 Ni O6'
_chemical_formula_weight 368.96
_chemical_name_systematic
;
Diaquabis(5-methylpyrazine-2-carboxylato-k^2^N^1^,O)nickel(II)
;
_space_group_IT_number 2
_symmetry_cell_setting triclinic
_symmetry_space_group_name_Hall '-P 1'
_symmetry_space_group_name_H-M 'P -1'
_atom_sites_solution_hydrogens geom
_atom_sites_solution_primary direct
_atom_sites_solution_secondary difmap
_audit_creation_method SHELXL-97
_cell_angle_alpha 104.38(3)
_cell_angle_beta 90.60(3)
_cell_angle_gamma 109.44(3)
_cell_formula_units_Z 1
_cell_length_a 5.1464(10)
_cell_length_b 6.4218(13)
_cell_length_c 12.142(2)
_cell_measurement_reflns_used 2363
_cell_measurement_temperature 298(2)
_cell_measurement_theta_max 25
_cell_measurement_theta_min 1.74
_cell_volume 364.64(15)
_computing_cell_refinement 'SAINT (Bruker, 2000)'
_computing_data_collection 'SMART (Bruker, 2000)'
_computing_data_reduction SAINT
_computing_molecular_graphics 'SHELXTL  (Sheldrick, 1997b)'
_computing_publication_material SHELXL97
_computing_structure_refinement 'SHELXL97 (Sheldrick, 1997a)'
_computing_structure_solution 'SHELXS97 (Sheldrick, 1997a)'
_diffrn_ambient_temperature 298(2)
_diffrn_measured_fraction_theta_full 0.986
_diffrn_measured_fraction_theta_max 0.898
_diffrn_measurement_device_type 'Bruker SMART CCD'
_diffrn_measurement_method '\f and \w'
_diffrn_radiation_monochromator graphite
_diffrn_radiation_source 'fine-focus sealed tube'
_diffrn_radiation_type MoK\a
_diffrn_radiation_wavelength 0.71073
_diffrn_reflns_av_R_equivalents 0.0156
_diffrn_reflns_av_sigmaI/netI 0.0341
_diffrn_reflns_limit_h_max 6
_diffrn_reflns_limit_h_min -6
_diffrn_reflns_limit_k_max 8
_diffrn_reflns_limit_k_min -8
_diffrn_reflns_limit_l_max 16
_diffrn_reflns_limit_l_min -14
_diffrn_reflns_number 2363
_diffrn_reflns_theta_full 28.19
_diffrn_reflns_theta_max 28.19
_diffrn_reflns_theta_min 1.74
_diffrn_standards_decay_% 0
_diffrn_standards_number 0
_exptl_absorpt_coefficient_mu 1.369
_exptl_absorpt_correction_T_max 0.824
_exptl_absorpt_correction_T_min 0.770
_exptl_absorpt_correction_type integration
_exptl_absorpt_process_details '(SADABS; Bruker, 2000)'
_exptl_crystal_colour blue
_exptl_crystal_density_diffrn 1.680
_exptl_crystal_density_method 'not measured'
_exptl_crystal_description block
_exptl_crystal_F_000 190
_exptl_crystal_size_max 0.19
_exptl_crystal_size_mid 0.16
_exptl_crystal_size_min 0.14
_refine_diff_density_max 0.457
_refine_diff_density_min -0.355
_refine_ls_extinction_coef 0.042(2)
_refine_ls_extinction_expression Fc^*^=kFc[1+0.001xFc^2^\l^3^/sin(2\q)]^-1/4^
_refine_ls_extinction_method SHELXL97
_refine_ls_goodness_of_fit_ref 1.062
_refine_ls_hydrogen_treatment mixed
_refine_ls_matrix_type full
_refine_ls_number_parameters 114
_refine_ls_number_reflns 1617
_refine_ls_number_restraints 0
_refine_ls_restrained_S_all 1.062
_refine_ls_R_factor_all 0.0388
_refine_ls_R_factor_gt 0.0354
_refine_ls_shift/su_max 0.015
_refine_ls_shift/su_mean 0.001
_refine_ls_structure_factor_coef Fsqd
_refine_ls_weighting_details 'calc w=1/[\s^2^(Fo^2^)+(0.0474P)^2^+0.2144P] where P=(Fo^2^+2Fc^2^)/3'
_refine_ls_weighting_scheme calc
_refine_ls_wR_factor_gt 0.0878
_refine_ls_wR_factor_ref 0.0909
_reflns_number_gt 1525
_reflns_number_total 1617
_reflns_threshold_expression I>2\s(I)
_cod_data_source_file gk2045.cif
_cod_data_source_block I
_cod_database_code 2211819
_cod_database_fobs_code 2211819

loop_
_symmetry_equiv_pos_as_xyz
'x, y, z'
'-x, -y, -z'

loop_
_atom_site_type_symbol
_atom_site_label
_atom_site_fract_x
_atom_site_fract_y
_atom_site_fract_z
_atom_site_U_iso_or_equiv
_atom_site_adp_type
_atom_site_calc_flag
_atom_site_refinement_flags
_atom_site_occupancy
Ni Ni1 0.5000 0.0000 0.5000 0.02309(15) Uani d S 1
N N2 0.4091(4) 0.0262(3) 0.66642(17) 0.0256(4) Uani d . 1
C C1 0.2832(5) 0.1561(4) 0.7307(2) 0.0301(5) Uani d . 1
H H1A 0.2205 0.2517 0.6998 0.036 Uiso calc R 1
N N1 0.3268(5) 0.0159(5) 0.8905(2) 0.0420(6) Uani d . 1
C C4 0.4977(5) -0.1089(4) 0.7137(2) 0.0262(5) Uani d . 1
C C3 0.4537(6) -0.1137(5) 0.8253(2) 0.0395(6) Uani d . 1
H H3A 0.5143 -0.2104 0.8561 0.047 Uiso calc R 1
C C2 0.2439(5) 0.1514(5) 0.8435(2) 0.0331(5) Uani d . 1
O O1 0.7470(4) -0.3641(3) 0.68253(16) 0.0383(5) Uani d . 1
C C5 0.6550(5) -0.2443(4) 0.6400(2) 0.0259(5) Uani d . 1
C C6 0.1083(7) 0.3051(6) 0.9157(3) 0.0481(7) Uani d . 1
H H6A 0.0967 0.2801 0.9905 0.072 Uiso calc R 1
H H6B -0.0745 0.2707 0.8807 0.072 Uiso calc R 1
H H6C 0.2164 0.4622 0.9219 0.072 Uiso calc R 1
O O2 0.6830(4) -0.2156(3) 0.54034(14) 0.0282(4) Uani d . 1
O O1W 0.1361(4) -0.2732(3) 0.43829(18) 0.0356(4) Uani d D 1
H H1WB 0.157(7) -0.389(4) 0.412(3) 0.040(9) Uiso d D 1
H H1WA 0.006(6) -0.287(6) 0.472(3) 0.048(10) Uiso d D 1

loop_
_atom_site_aniso_label
_atom_site_aniso_U_11
_atom_site_aniso_U_22
_atom_site_aniso_U_33
_atom_site_aniso_U_12
_atom_site_aniso_U_13
_atom_site_aniso_U_23
Ni1 0.0274(2) 0.0269(2) 0.0215(2) 0.01654(17) 0.01014(16) 0.00782(16)
N2 0.0283(10) 0.0293(10) 0.0243(9) 0.0162(8) 0.0097(8) 0.0073(8)
C1 0.0328(13) 0.0330(13) 0.0294(12) 0.0189(10) 0.0088(10) 0.0064(10)
N1 0.0526(15) 0.0562(15) 0.0270(11) 0.0310(12) 0.0150(10) 0.0112(10)
C4 0.0282(12) 0.0286(12) 0.0259(11) 0.0151(10) 0.0078(9) 0.0069(9)
C3 0.0535(17) 0.0501(16) 0.0296(13) 0.0315(14) 0.0132(12) 0.0177(12)
C2 0.0325(13) 0.0404(14) 0.0271(12) 0.0181(11) 0.0105(10) 0.0029(10)
O1 0.0534(12) 0.0385(10) 0.0355(10) 0.0315(9) 0.0077(9) 0.0105(8)
C5 0.0260(11) 0.0246(11) 0.0287(12) 0.0122(9) 0.0054(9) 0.0052(9)
C6 0.0523(18) 0.0555(18) 0.0396(16) 0.0308(15) 0.0175(14) 0.0010(14)
O2 0.0318(9) 0.0327(9) 0.0278(9) 0.0202(7) 0.0119(7) 0.0091(7)
O1W 0.0296(10) 0.0300(10) 0.0473(11) 0.0150(8) 0.0135(9) 0.0033(8)

loop_
_atom_type_symbol
_atom_type_description
_atom_type_scat_dispersion_real
_atom_type_scat_dispersion_imag
_atom_type_scat_source
C C 0.0033 0.0016 'International Tables Vol C Tables 4.2.6.8 and 6.1.1.4'
H H 0.0000 0.0000 'International Tables Vol C Tables 4.2.6.8 and 6.1.1.4'
N N 0.0061 0.0033 'International Tables Vol C Tables 4.2.6.8 and 6.1.1.4'
O O 0.0106 0.0060 'International Tables Vol C Tables 4.2.6.8 and 6.1.1.4'
Ni Ni 0.3393 1.1124 'International Tables Vol C Tables 4.2.6.8 and 6.1.1.4'

loop_
_geom_angle_atom_site_label_1
_geom_angle_atom_site_label_2
_geom_angle_atom_site_label_3
_geom_angle_site_symmetry_1
_geom_angle_site_symmetry_3
_geom_angle
_geom_angle_publ_flag
N2 Ni1 N2 . 2_656 180.0 ?
N2 Ni1 O2 . . 80.44(7) y
N2 Ni1 O2 2_656 . 99.56(7) y
N2 Ni1 O2 . 2_656 99.56(7) ?
N2 Ni1 O2 2_656 2_656 80.44(7) ?
O2 Ni1 O2 . 2_656 180.00(9) ?
N2 Ni1 O1W . . 92.07(9) y
N2 Ni1 O1W 2_656 . 87.93(9) y
O2 Ni1 O1W . . 90.56(8) y
O2 Ni1 O1W 2_656 . 89.44(8) y
N2 Ni1 O1W . 2_656 87.93(9) ?
N2 Ni1 O1W 2_656 2_656 92.07(9) ?
O2 Ni1 O1W . 2_656 89.44(8) ?
O2 Ni1 O1W 2_656 2_656 90.56(8) ?
O1W Ni1 O1W . 2_656 180.0 ?
C1 N2 C4 . . 117.9(2) ?
C1 N2 Ni1 . . 129.83(17) ?
C4 N2 Ni1 . . 112.25(15) ?
N2 C1 C2 . . 121.1(2) ?
N2 C1 H1A . . 119.4 ?
C2 C1 H1A . . 119.4 ?
C2 N1 C3 . . 117.0(2) ?
N2 C4 C3 . . 120.2(2) ?
N2 C4 C5 . . 116.4(2) ?
C3 C4 C5 . . 123.3(2) ?
N1 C3 C4 . . 122.3(2) ?
N1 C3 H3A . . 118.9 ?
C4 C3 H3A . . 118.9 ?
N1 C2 C1 . . 121.5(2) ?
N1 C2 C6 . . 118.3(2) ?
C1 C2 C6 . . 120.2(3) ?
O1 C5 O2 . . 127.0(2) ?
O1 C5 C4 . . 117.9(2) ?
O2 C5 C4 . . 115.2(2) ?
C2 C6 H6A . . 109.5 ?
C2 C6 H6B . . 109.5 ?
H6A C6 H6B . . 109.5 ?
C2 C6 H6C . . 109.5 ?
H6A C6 H6C . . 109.5 ?
H6B C6 H6C . . 109.5 ?
C5 O2 Ni1 . . 115.64(14) ?
Ni1 O1W H1WB . . 114(2) ?
Ni1 O1W H1WA . . 121(3) ?
H1WB O1W H1WA . . 113(3) ?

loop_
_geom_bond_atom_site_label_1
_geom_bond_atom_site_label_2
_geom_bond_site_symmetry_2
_geom_bond_distance
_geom_bond_publ_flag
Ni1 N2 . 2.058(2) y
Ni1 N2 2_656 2.058(2) ?
Ni1 O2 . 2.0584(17) y
Ni1 O2 2_656 2.0584(17) ?
Ni1 O1W . 2.068(2) y
Ni1 O1W 2_656 2.068(2) ?
N2 C1 . 1.331(3) ?
N2 C4 . 1.340(3) ?
C1 C2 . 1.392(4) ?
C1 H1A . 0.9300 ?
N1 C2 . 1.325(4) ?
N1 C3 . 1.338(4) ?
C4 C3 . 1.383(4) ?
C4 C5 . 1.520(3) ?
C3 H3A . 0.9300 ?
C2 C6 . 1.507(3) ?
O1 C5 . 1.231(3) ?
C5 O2 . 1.271(3) ?
C6 H6A . 0.9600 ?
C6 H6B . 0.9600 ?
C6 H6C . 0.9600 ?
O1W H1WB . 0.77(2) ?
O1W H1WA . 0.77(2) ?

loop_
_geom_hbond_atom_site_label_D
_geom_hbond_atom_site_label_H
_geom_hbond_atom_site_label_A
_geom_hbond_site_symmetry_A
_geom_hbond_distance_DH
_geom_hbond_distance_HA
_geom_hbond_distance_DA
_geom_hbond_angle_DHA
O1W H1WB O1 2_646 0.77(2) 1.95(4) 2.683(3) 165(3)
O1W H1WA O2 1_455 0.77(2) 1.98(4) 2.741(3) 158(4)
